data_4329210
loop_
_publ_author_name
'Jian Wang'
'Sheng-Qing Xia'
'Xu-Tang Tao'

_publ_section_title
;
 A5Sn2As6 (A = Sr, Eu). Synthesis, Crystal and Electronic Structure, and
 Thermoelectric Properties
;
_journal_name_full 'Inorganic Chemistry'
_journal_page_first 5771
_journal_page_last 5778
_journal_paper_doi 10.1021/ic300308w
_journal_volume 51
_journal_year 2012
_chemical_formula_sum 'As6 Sn2 Sr5'
_chemical_formula_weight 1125.00
_chemical_name_systematic
; 
 ? 
;
_space_group_IT_number 55
_symmetry_cell_setting orthorhombic
_symmetry_space_group_name_Hall '-P 2 2ab'
_symmetry_space_group_name_H-M 'P b a m'
_atom_sites_solution_primary direct
_atom_sites_solution_secondary difmap
_audit_creation_method SHELXL-97
_cell_angle_alpha 90.00
_cell_angle_beta 90.00
_cell_angle_gamma 90.00
_cell_formula_units_Z 2
_cell_length_a 12.482(3)
_cell_length_b 14.137(3)
_cell_length_c 4.2440(10)
_cell_measurement_reflns_used 905
_cell_measurement_temperature 150(2)
_cell_measurement_theta_max 26.68
_cell_measurement_theta_min 2.18
_cell_volume 748.9(3)
_computing_cell_refinement 'APEX2 Software Suite (Bruker,2005)'
_computing_data_collection 'APEX2 Software Suite (Bruker,2005)'
_computing_data_reduction 'APEX2 Software Suite (Bruker,2005)'
_computing_molecular_graphics 'SHELXTL (Bruker, 1997)'
_computing_publication_material 'SHELXL-97 (Sheldrick, 1997)'
_computing_structure_refinement 'SHELXL-97 (Sheldrick, 1997)'
_computing_structure_solution 'SHELXS-97 (Sheldrick, 1990)'
_diffrn_ambient_temperature 150(2)
_diffrn_measured_fraction_theta_full 1.000
_diffrn_measured_fraction_theta_max 1.000
_diffrn_measurement_device_type 'Bruker APEX2 CCD area-detector diffractometer'
_diffrn_measurement_method '\w scans'
_diffrn_radiation_monochromator graphite
_diffrn_radiation_source 'fine-focus sealed tube'
_diffrn_radiation_type MoK\a
_diffrn_radiation_wavelength 0.71073
_diffrn_reflns_av_R_equivalents 0.0986
_diffrn_reflns_av_sigmaI/netI 0.0503
_diffrn_reflns_limit_h_max 15
_diffrn_reflns_limit_h_min -15
_diffrn_reflns_limit_k_max 17
_diffrn_reflns_limit_k_min -17
_diffrn_reflns_limit_l_max 5
_diffrn_reflns_limit_l_min -5
_diffrn_reflns_number 7955
_diffrn_reflns_theta_full 26.68
_diffrn_reflns_theta_max 26.68
_diffrn_reflns_theta_min 2.18
_diffrn_standards_decay_% 0
_diffrn_standards_interval_count 0
_diffrn_standards_interval_time 0
_diffrn_standards_number 0
_exptl_absorpt_coefficient_mu 34.061
_exptl_absorpt_correction_T_max 0.7270
_exptl_absorpt_correction_T_min 0.2807
_exptl_absorpt_correction_type multi-scan
_exptl_absorpt_process_details 'APEX2 Software Suite (Bruker,2005)'
_exptl_crystal_colour Black
_exptl_crystal_density_diffrn 4.989
_exptl_crystal_description Needle
_exptl_crystal_F_000 976
_exptl_crystal_size_max 0.05
_exptl_crystal_size_mid 0.02
_exptl_crystal_size_min 0.01
_refine_diff_density_max 1.118
_refine_diff_density_min -1.344
_refine_diff_density_rms 0.347
_refine_ls_extinction_method none
_refine_ls_goodness_of_fit_ref 1.035
_refine_ls_matrix_type full
_refine_ls_number_parameters 41
_refine_ls_number_reflns 905
_refine_ls_number_restraints 0
_refine_ls_restrained_S_all 1.035
_refine_ls_R_factor_all 0.0598
_refine_ls_R_factor_gt 0.0341
_refine_ls_shift/su_max 0.000
_refine_ls_shift/su_mean 0.000
_refine_ls_structure_factor_coef Fsqd
_refine_ls_weighting_details 'calc w=1/[\s^2^(Fo^2^)+(0.0307P)^2^+0.0000P] where P=(Fo^2^+2Fc^2^)/3'
_refine_ls_weighting_scheme calc
_refine_ls_wR_factor_gt 0.0628
_refine_ls_wR_factor_ref 0.0710
_reflns_number_gt 672
_reflns_number_total 905
_reflns_threshold_expression >2sigma(I)
_cod_data_source_file ic300308w_si_002_1.cif
_cod_data_source_block 1
_cod_database_code 4329210

loop_
_symmetry_equiv_pos_as_xyz
'x, y, z'
'-x, -y, z'
'-x+1/2, y+1/2, -z'
'x+1/2, -y+1/2, -z'
'-x, -y, -z'
'x, y, -z'
'x-1/2, -y-1/2, z'
'-x-1/2, y-1/2, z'

loop_
_atom_site_label
_atom_site_type_symbol
_atom_site_fract_x
_atom_site_fract_y
_atom_site_fract_z
_atom_site_U_iso_or_equiv
_atom_site_adp_type
_atom_site_occupancy
_atom_site_symmetry_multiplicity
_atom_site_calc_flag
_atom_site_refinement_flags
Sr1 Sr 0.12106(9) 0.24155(8) 0.0000 0.0127(3) Uani 1 2 d S
Sr2 Sr 0.37091(10) 0.06835(8) 0.0000 0.0130(3) Uani 1 2 d S
Sr3 Sr 0.0000 0.0000 0.0000 0.0119(4) Uani 1 4 d S
Sn1 Sn 0.28548(7) 0.39549(6) 0.5000 0.0112(2) Uani 1 2 d S
As1 As 0.07675(10) 0.39704(10) 0.5000 0.0129(3) Uani 1 2 d S
As2 As 0.17039(11) 0.07710(8) 0.5000 0.0116(3) Uani 1 2 d S
As3 As 0.36831(10) 0.30433(9) 0.0000 0.0116(3) Uani 1 2 d S

loop_
_atom_site_aniso_label
_atom_site_aniso_U_11
_atom_site_aniso_U_22
_atom_site_aniso_U_33
_atom_site_aniso_U_23
_atom_site_aniso_U_13
_atom_site_aniso_U_12
Sr1 0.0111(6) 0.0111(6) 0.0160(6) 0.000 0.000 -0.0010(5)
Sr2 0.0112(6) 0.0115(6) 0.0164(6) 0.000 0.000 0.0006(5)
Sr3 0.0116(9) 0.0095(9) 0.0145(9) 0.000 0.000 -0.0002(7)
Sn1 0.0106(4) 0.0080(4) 0.0151(5) 0.000 0.000 -0.0004(4)
As1 0.0101(7) 0.0140(7) 0.0147(7) 0.000 0.000 0.0008(6)
As2 0.0112(7) 0.0091(6) 0.0146(7) 0.000 0.000 0.0008(5)
As3 0.0101(6) 0.0092(6) 0.0155(7) 0.000 0.000 0.0005(5)

loop_
_atom_type_symbol
_atom_type_description
_atom_type_scat_dispersion_real
_atom_type_scat_dispersion_imag
_atom_type_scat_source
As As 0.0499 2.0058 'International Tables Vol C Tables 4.2.6.8 and 6.1.1.4'
Sr Sr -1.5307 3.2498 'International Tables Vol C Tables 4.2.6.8 and 6.1.1.4'
Sn Sn -0.6537 1.4246 'International Tables Vol C Tables 4.2.6.8 and 6.1.1.4'

loop_
_geom_angle_atom_site_label_1
_geom_angle_atom_site_label_2
_geom_angle_atom_site_label_3
_geom_angle
_geom_angle_site_symmetry_1
_geom_angle_site_symmetry_3
As1 Sr1 As1 86.22(5) . 1_554
As1 Sr1 As2 178.23(4) . 1_554
As1 Sr1 As2 95.46(3) 1_554 1_554
As1 Sr1 As2 95.46(3) . .
As1 Sr1 As2 178.23(4) 1_554 .
As2 Sr1 As2 82.85(4) 1_554 .
As1 Sr1 As3 88.60(4) . .
As1 Sr1 As3 88.60(4) 1_554 .
As2 Sr1 As3 90.91(4) 1_554 .
As2 Sr1 As3 90.91(4) . .
As1 Sr1 As3 88.17(4) . 7_565
As1 Sr1 As3 88.17(4) 1_554 7_565
As2 Sr1 As3 92.41(4) 1_554 7_565
As2 Sr1 As3 92.41(4) . 7_565
As3 Sr1 As3 175.57(4) . 7_565
As1 Sr1 Sn1 44.29(3) . .
As1 Sr1 Sn1 94.30(4) 1_554 .
As2 Sr1 Sn1 134.87(5) 1_554 .
As2 Sr1 Sn1 86.55(3) . .
As3 Sr1 Sn1 45.43(2) . .
As3 Sr1 Sn1 131.88(3) 7_565 .
As1 Sr1 Sn1 94.30(4) . 1_554
As1 Sr1 Sn1 44.29(3) 1_554 1_554
As2 Sr1 Sn1 86.55(3) 1_554 1_554
As2 Sr1 Sn1 134.87(5) . 1_554
As3 Sr1 Sn1 45.43(2) . 1_554
As3 Sr1 Sn1 131.88(3) 7_565 1_554
Sn1 Sr1 Sn1 70.70(3) . 1_554
As1 Sr1 Sr3 125.12(3) . .
As1 Sr1 Sr3 125.12(3) 1_554 .
As2 Sr1 Sr3 54.18(3) 1_554 .
As2 Sr1 Sr3 54.18(3) . .
As3 Sr1 Sr3 129.91(4) . .
As3 Sr1 Sr3 54.51(3) 7_565 .
Sn1 Sr1 Sr3 140.27(2) . .
Sn1 Sr1 Sr3 140.27(2) 1_554 .
As1 Sr1 Sr2 125.26(3) . .
As1 Sr1 Sr2 125.26(3) 1_554 .
As2 Sr1 Sr2 53.23(3) 1_554 .
As2 Sr1 Sr2 53.23(3) . .
As3 Sr1 Sr2 54.18(4) . .
As3 Sr1 Sr2 130.25(5) 7_565 .
Sn1 Sr1 Sr2 85.78(3) . .
Sn1 Sr1 Sr2 85.78(3) 1_554 .
Sr3 Sr1 Sr2 75.73(3) . .
As1 Sr1 Sr2 53.36(3) . 7_565
As1 Sr1 Sr2 53.36(3) 1_554 7_565
As2 Sr1 Sr2 128.20(3) 1_554 7_565
As2 Sr1 Sr2 128.20(3) . 7_565
As3 Sr1 Sr2 123.23(5) . 7_565
As3 Sr1 Sr2 52.34(3) 7_565 7_565
Sn1 Sr1 Sr2 92.12(3) . 7_565
Sn1 Sr1 Sr2 92.12(3) 1_554 7_565
Sr3 Sr1 Sr2 106.85(4) . 7_565
Sr2 Sr1 Sr2 177.42(4) . 7_565
As1 Sr1 Sr1 46.89(2) . 1_556
As1 Sr1 Sr1 133.11(2) 1_554 1_556
As2 Sr1 Sr1 131.42(2) 1_554 1_556
As2 Sr1 Sr1 48.58(2) . 1_556
As3 Sr1 Sr1 90.0 . 1_556
As3 Sr1 Sr1 90.0 7_565 1_556
Sn1 Sr1 Sr1 54.649(15) . 1_556
Sn1 Sr1 Sr1 125.351(15) 1_554 1_556
Sr3 Sr1 Sr1 90.0 . 1_556
Sr2 Sr1 Sr1 90.0 . 1_556
Sr2 Sr1 Sr1 90.0 7_565 1_556
As2 Sr2 As2 80.52(5) 1_554 .
As2 Sr2 As1 76.23(3) 1_554 3_545
As2 Sr2 As1 126.63(5) . 3_545
As2 Sr2 As1 126.63(5) 1_554 3_546
As2 Sr2 As1 76.23(3) . 3_546
As1 Sr2 As1 80.46(5) 3_545 3_546
As2 Sr2 As3 87.41(4) 1_554 .
As2 Sr2 As3 87.41(4) . .
As1 Sr2 As3 137.65(3) 3_545 .
As1 Sr2 As3 137.65(3) 3_546 .
As2 Sr2 As1 169.46(5) 1_554 7_665
As2 Sr2 As1 99.72(3) . 7_665
As1 Sr2 As1 111.24(4) 3_545 7_665
As1 Sr2 As1 63.16(4) 3_546 7_665
As3 Sr2 As1 82.08(4) . 7_665
As2 Sr2 As1 99.72(3) 1_554 7_664
As2 Sr2 As1 169.46(5) . 7_664
As1 Sr2 As1 63.16(4) 3_545 7_664
As1 Sr2 As1 111.24(4) 3_546 7_664
As3 Sr2 As1 82.08(4) . 7_664
As1 Sr2 As1 78.11(4) 7_665 7_664
As2 Sr2 Sr2 132.30(4) 1_554 5_655
As2 Sr2 Sr2 132.30(4) . 5_655
As1 Sr2 Sr2 56.66(3) 3_545 5_655
As1 Sr2 Sr2 56.66(3) 3_546 5_655
As3 Sr2 Sr2 121.51(6) . 5_655
As1 Sr2 Sr2 54.58(3) 7_665 5_655
As1 Sr2 Sr2 54.58(3) 7_664 5_655
As2 Sr2 Sn1 42.94(3) 1_554 3_545
As2 Sr2 Sn1 89.63(4) . 3_545
As1 Sr2 Sn1 42.56(3) 3_545 3_545
As1 Sr2 Sn1 89.35(4) 3_546 3_545
As3 Sr2 Sn1 129.90(3) . 3_545
As1 Sr2 Sn1 147.32(4) 7_665 3_545
As1 Sr2 Sn1 97.71(3) 7_664 3_545
Sr2 Sr2 Sn1 96.34(4) 5_655 3_545
As2 Sr2 Sn1 89.63(4) 1_554 3_546
As2 Sr2 Sn1 42.94(3) . 3_546
As1 Sr2 Sn1 89.35(4) 3_545 3_546
As1 Sr2 Sn1 42.56(3) 3_546 3_546
As3 Sr2 Sn1 129.90(3) . 3_546
As1 Sr2 Sn1 97.71(3) 7_665 3_546
As1 Sr2 Sn1 147.32(4) 7_664 3_546
Sr2 Sr2 Sn1 96.34(4) 5_655 3_546
Sn1 Sr2 Sn1 68.31(3) 3_545 3_546
As2 Sr2 Sr1 51.48(3) 1_554 .
As2 Sr2 Sr1 51.48(3) . .
As1 Sr2 Sr1 127.70(3) 3_545 .
As1 Sr2 Sr1 127.70(3) 3_546 .
As3 Sr2 Sr1 51.30(3) . .
As1 Sr2 Sr1 120.68(4) 7_665 .
As1 Sr2 Sr1 120.68(4) 7_664 .
Sr2 Sr2 Sr1 172.81(6) 5_655 .
Sn1 Sr2 Sr1 89.60(3) 3_545 .
Sn1 Sr2 Sr1 89.60(3) 3_546 .
As2 Sr2 Sr1 123.58(4) 1_554 7_665
As2 Sr2 Sr1 123.58(4) . 7_665
As1 Sr2 Sr1 109.28(4) 3_545 7_665
As1 Sr2 Sr1 109.28(4) 3_546 7_665
As3 Sr2 Sr1 49.84(3) . 7_665
As1 Sr2 Sr1 47.70(3) 7_665 7_665
As1 Sr2 Sr1 47.70(3) 7_664 7_665
Sr2 Sr2 Sr1 71.67(4) 5_655 7_665
Sn1 Sr2 Sr1 144.413(18) 3_545 7_665
Sn1 Sr2 Sr1 144.413(18) 3_546 7_665
Sr1 Sr2 Sr1 101.14(3) . 7_665
As2 Sr3 As2 180.00(4) . 5
As2 Sr3 As2 83.21(4) . 1_554
As2 Sr3 As2 96.79(4) 5 1_554
As2 Sr3 As2 96.79(4) . 5_556
As2 Sr3 As2 83.21(4) 5 5_556
As2 Sr3 As2 180.00(5) 1_554 5_556
As2 Sr3 As3 92.68(3) . 7_565
As2 Sr3 As3 87.32(3) 5 7_565
As2 Sr3 As3 92.68(3) 1_554 7_565
As2 Sr3 As3 87.32(3) 5_556 7_565
As2 Sr3 As3 87.32(3) . 3_545
As2 Sr3 As3 92.68(3) 5 3_545
As2 Sr3 As3 87.32(3) 1_554 3_545
As2 Sr3 As3 92.68(3) 5_556 3_545
As3 Sr3 As3 180.00(4) 7_565 3_545
As2 Sr3 Sn1 136.21(3) . 7_564
As2 Sr3 Sn1 43.79(3) 5 7_564
As2 Sr3 Sn1 87.98(3) 1_554 7_564
As2 Sr3 Sn1 92.02(3) 5_556 7_564
As3 Sr3 Sn1 44.871(18) 7_565 7_564
As3 Sr3 Sn1 135.129(18) 3_545 7_564
As2 Sr3 Sn1 43.79(3) . 3_546
As2 Sr3 Sn1 136.21(3) 5 3_546
As2 Sr3 Sn1 92.02(3) 1_554 3_546
As2 Sr3 Sn1 87.98(3) 5_556 3_546
As3 Sr3 Sn1 135.129(18) 7_565 3_546
As3 Sr3 Sn1 44.871(18) 3_545 3_546
Sn1 Sr3 Sn1 180.00(3) 7_564 3_546
As2 Sr3 Sn1 87.98(3) . 7_565
As2 Sr3 Sn1 92.02(3) 5 7_565
As2 Sr3 Sn1 136.21(3) 1_554 7_565
As2 Sr3 Sn1 43.79(3) 5_556 7_565
As3 Sr3 Sn1 44.871(18) 7_565 7_565
As3 Sr3 Sn1 135.129(18) 3_545 7_565
Sn1 Sr3 Sn1 69.51(2) 7_564 7_565
Sn1 Sr3 Sn1 110.49(2) 3_546 7_565
As2 Sr3 Sn1 92.02(3) . 3_545
As2 Sr3 Sn1 87.98(3) 5 3_545
As2 Sr3 Sn1 43.79(3) 1_554 3_545
As2 Sr3 Sn1 136.21(3) 5_556 3_545
As3 Sr3 Sn1 135.129(18) 7_565 3_545
As3 Sr3 Sn1 44.871(18) 3_545 3_545
Sn1 Sr3 Sn1 110.49(2) 7_564 3_545
Sn1 Sr3 Sn1 69.51(2) 3_546 3_545
Sn1 Sr3 Sn1 180.000(18) 7_565 3_545
As2 Sr3 Sr1 125.53(2) . 5
As2 Sr3 Sr1 54.47(2) 5 5
As2 Sr3 Sr1 125.53(2) 1_554 5
As2 Sr3 Sr1 54.47(2) 5_556 5
As3 Sr3 Sr1 125.41(3) 7_565 5
As3 Sr3 Sr1 54.59(3) 3_545 5
Sn1 Sr3 Sr1 94.12(2) 7_564 5
Sn1 Sr3 Sr1 85.88(2) 3_546 5
Sn1 Sr3 Sr1 94.12(2) 7_565 5
Sn1 Sr3 Sr1 85.88(2) 3_545 5
As2 Sr3 Sr1 54.47(2) . .
As2 Sr3 Sr1 125.53(2) 5 .
As2 Sr3 Sr1 54.47(2) 1_554 .
As2 Sr3 Sr1 125.53(2) 5_556 .
As3 Sr3 Sr1 54.59(3) 7_565 .
As3 Sr3 Sr1 125.41(3) 3_545 .
Sn1 Sr3 Sr1 85.88(2) 7_564 .
Sn1 Sr3 Sr1 94.12(2) 3_546 .
Sn1 Sr3 Sr1 85.88(2) 7_565 .
Sn1 Sr3 Sr1 94.12(2) 3_545 .
Sr1 Sr3 Sr1 180.00(4) 5 .
As1 Sn1 As2 101.63(5) . 3_556
As1 Sn1 As3 112.86(4) . .
As2 Sn1 As3 112.82(4) 3_556 .
As1 Sn1 As3 112.86(4) . 1_556
As2 Sn1 As3 112.82(4) 3_556 1_556
As3 Sn1 As3 104.19(5) . 1_556
As1 Sn1 Sr1 56.32(3) . .
As2 Sn1 Sr1 134.23(3) 3_556 .
As3 Sn1 Sr1 58.28(4) . .
As3 Sn1 Sr1 112.78(4) 1_556 .
As1 Sn1 Sr1 56.32(3) . 1_556
As2 Sn1 Sr1 134.23(3) 3_556 1_556
As3 Sn1 Sr1 112.78(4) . 1_556
As3 Sn1 Sr1 58.28(4) 1_556 1_556
Sr1 Sn1 Sr1 70.70(3) . 1_556
As1 Sn1 Sr3 135.72(3) . 3_556
As2 Sn1 Sr3 57.38(3) 3_556 3_556
As3 Sn1 Sr3 111.32(4) . 3_556
As3 Sn1 Sr3 57.58(3) 1_556 3_556
Sr1 Sn1 Sr3 165.44(3) . 3_556
Sr1 Sn1 Sr3 107.952(19) 1_556 3_556
As1 Sn1 Sr3 135.72(3) . 3
As2 Sn1 Sr3 57.38(3) 3_556 3
As3 Sn1 Sr3 57.58(3) . 3
As3 Sn1 Sr3 111.32(4) 1_556 3
Sr1 Sn1 Sr3 107.952(19) . 3
Sr1 Sn1 Sr3 165.44(3) 1_556 3
Sr3 Sn1 Sr3 69.51(2) 3_556 3
As1 Sn1 Sr2 58.54(3) . 3_556
As2 Sn1 Sr2 58.41(3) 3_556 3_556
As3 Sn1 Sr2 162.06(3) . 3_556
As3 Sn1 Sr2 93.75(3) 1_556 3_556
Sr1 Sn1 Sr2 114.80(3) . 3_556
Sr1 Sn1 Sr2 76.69(3) 1_556 3_556
Sr3 Sn1 Sr2 78.16(2) 3_556 3_556
Sr3 Sn1 Sr2 115.78(3) 3 3_556
As1 Sn1 Sr2 58.54(3) . 3
As2 Sn1 Sr2 58.41(3) 3_556 3
As3 Sn1 Sr2 93.75(3) . 3
As3 Sn1 Sr2 162.06(3) 1_556 3
Sr1 Sn1 Sr2 76.69(3) . 3
Sr1 Sn1 Sr2 114.80(3) 1_556 3
Sr3 Sn1 Sr2 115.78(3) 3_556 3
Sr3 Sn1 Sr2 78.16(2) 3 3
Sr2 Sn1 Sr2 68.31(3) 3_556 3
Sn1 As1 Sr1 79.39(4) . .
Sn1 As1 Sr1 79.39(4) . 1_556
Sr1 As1 Sr1 86.22(5) . 1_556
Sn1 As1 Sr2 78.89(4) . 3_556
Sr1 As1 Sr2 158.10(5) . 3_556
Sr1 As1 Sr2 92.58(3) 1_556 3_556
Sn1 As1 Sr2 78.89(4) . 3
Sr1 As1 Sr2 92.58(3) . 3
Sr1 As1 Sr2 158.10(5) 1_556 3
Sr2 As1 Sr2 80.46(5) 3_556 3
Sn1 As1 Sr2 139.82(2) . 7_565
Sr1 As1 Sr2 78.94(3) . 7_565
Sr1 As1 Sr2 132.01(5) 1_556 7_565
Sr2 As1 Sr2 116.84(4) 3_556 7_565
Sr2 As1 Sr2 68.76(4) 3 7_565
Sn1 As1 Sr2 139.82(2) . 7_566
Sr1 As1 Sr2 132.01(5) . 7_566
Sr1 As1 Sr2 78.94(3) 1_556 7_566
Sr2 As1 Sr2 68.76(4) 3_556 7_566
Sr2 As1 Sr2 116.84(4) 3 7_566
Sr2 As1 Sr2 78.11(4) 7_565 7_566
Sn1 As2 Sr3 78.82(3) 3_546 .
Sn1 As2 Sr3 78.82(3) 3_546 1_556
Sr3 As2 Sr3 83.21(4) . 1_556
Sn1 As2 Sr1 138.50(2) 3_546 1_556
Sr3 As2 Sr1 123.97(5) . 1_556
Sr3 As2 Sr1 71.35(3) 1_556 1_556
Sn1 As2 Sr1 138.50(2) 3_546 .
Sr3 As2 Sr1 71.35(3) . .
Sr3 As2 Sr1 123.97(5) 1_556 .
Sr1 As2 Sr1 82.85(4) 1_556 .
Sn1 As2 Sr2 78.65(4) 3_546 1_556
Sr3 As2 Sr2 157.43(5) . 1_556
Sr3 As2 Sr2 93.74(2) 1_556 1_556
Sr1 As2 Sr2 75.29(3) 1_556 1_556
Sr1 As2 Sr2 126.95(5) . 1_556
Sn1 As2 Sr2 78.65(4) 3_546 .
Sr3 As2 Sr2 93.74(2) . .
Sr3 As2 Sr2 157.43(5) 1_556 .
Sr1 As2 Sr2 126.95(5) 1_556 .
Sr1 As2 Sr2 75.29(3) . .
Sr2 As2 Sr2 80.52(5) 1_556 .
Sn1 As3 Sn1 104.19(5) . 1_554
Sn1 As3 Sr1 76.29(4) . .
Sn1 As3 Sr1 76.29(4) 1_554 .
Sn1 As3 Sr3 77.55(3) . 3
Sn1 As3 Sr3 77.55(3) 1_554 3
Sr1 As3 Sr3 136.77(5) . 3
Sn1 As3 Sr1 118.23(4) . 7_665
Sn1 As3 Sr1 118.23(4) 1_554 7_665
Sr1 As3 Sr1 152.34(4) . 7_665
Sr3 As3 Sr1 70.90(4) 3 7_665
Sn1 As3 Sr2 118.88(3) . .
Sn1 As3 Sr2 118.88(3) 1_554 .
Sr1 As3 Sr2 74.51(4) . .
Sr3 As3 Sr2 148.72(5) 3 .
Sr1 As3 Sr2 77.83(4) 7_665 .

loop_
_geom_bond_atom_site_label_1
_geom_bond_atom_site_label_2
_geom_bond_distance
_geom_bond_site_symmetry_2
Sr1 As1 3.1049(14) .
Sr1 As1 3.1049(14) 1_554
Sr1 As2 3.2073(13) 1_554
Sr1 As2 3.2073(13) .
Sr1 As3 3.2112(19) .
Sr1 As3 3.2208(19) 7_565
Sr1 Sn1 3.6676(13) .
Sr1 Sn1 3.6676(13) 1_554
Sr1 Sr3 3.7342(14) .
Sr1 Sr2 3.9649(18) .
Sr1 Sr2 4.1197(18) 7_565
Sr1 Sr1 4.2440(10) 1_556
Sr2 As2 3.2837(15) 1_554
Sr2 As2 3.2837(15) .
Sr2 As1 3.2856(15) 3_545
Sr2 As1 3.2856(15) 3_546
Sr2 As3 3.3362(19) .
Sr2 As1 3.3681(15) 7_665
Sr2 As1 3.3681(15) 7_664
Sr2 Sr2 3.758(3) 5_655
Sr2 Sn1 3.7795(13) 3_545
Sr2 Sn1 3.7795(13) 3_546
Sr2 Sr1 4.1197(18) 7_665
Sr3 As2 3.1959(11) .
Sr3 As2 3.1959(11) 5
Sr3 As2 3.1959(11) 1_554
Sr3 As2 3.1959(11) 5_556
Sr3 As3 3.2178(14) 7_565
Sr3 As3 3.2178(14) 3_545
Sr3 Sn1 3.7223(9) 7_564
Sr3 Sn1 3.7223(9) 3_546
Sr3 Sn1 3.7223(9) 7_565
Sr3 Sn1 3.7223(9) 3_545
Sr3 Sr1 3.7342(14) 5
Sn1 As1 2.6054(17) .
Sn1 As2 2.6259(16) 3_556
Sn1 As3 2.6894(10) .
Sn1 As3 2.6894(10) 1_556
Sn1 Sr1 3.6676(13) 1_556
Sn1 Sr3 3.7223(9) 3_556
Sn1 Sr3 3.7223(9) 3
Sn1 Sr2 3.7795(13) 3_556
Sn1 Sr2 3.7795(13) 3
As1 Sr1 3.1049(14) 1_556
As1 Sr2 3.2856(15) 3_556
As1 Sr2 3.2856(15) 3
As1 Sr2 3.3681(15) 7_565
As1 Sr2 3.3681(15) 7_566
As2 Sn1 2.6259(16) 3_546
As2 Sr3 3.1959(11) 1_556
As2 Sr1 3.2073(13) 1_556
As2 Sr2 3.2837(15) 1_556
As3 Sn1 2.6894(10) 1_554
As3 Sr3 3.2178(14) 3
As3 Sr1 3.2208(19) 7_665
